data_4134904
loop_
_publ_author_name
'Gonell, Sergio'
'Assaf, Eric A.'
'Duffee, Kyle D.'
'Schauer, Cynthia K.'
'Miller, Alexander J. M.'

_publ_section_title
;
 Kinetics of the <i>Trans</i> Effect in Ruthenium Complexes Provide
 Insight into the Factors That Control Activity and Stability in
 CO<sub>2</sub> Electroreduction.
;
_journal_name_full 'Journal of the American Chemical Society'
_journal_paper_doi 10.1021/jacs.0c02912
_journal_year 2020
_chemical_formula_moiety 'C29 H24 Cl N6 Ru, F6 P, 2(C3 H6 O), C2 H2 O'
_chemical_formula_sum 'C37 H38 Cl F6 N6 O3 P Ru'
_chemical_formula_weight 896.22
_space_group_crystal_system triclinic
_space_group_IT_number 2
_space_group_name_Hall '-P 1'
_space_group_name_H-M_alt 'P -1'
_atom_sites_solution_hydrogens geom
_atom_sites_solution_primary iterative
_audit_creation_date 2019-06-23
_audit_creation_method
;
Olex2 1.2
(compiled 2018.05.29 svn.r3508 for OlexSys, GUI svn.r5506)
;
_cell_angle_alpha 82.514(3)
_cell_angle_beta 79.563(2)
_cell_angle_gamma 81.077(2)
_cell_formula_units_Z 2
_cell_length_a 8.7791(3)
_cell_length_b 11.6967(4)
_cell_length_c 18.8185(6)
_cell_measurement_reflns_used 7906
_cell_measurement_temperature 100(2)
_cell_measurement_theta_max 66.601
_cell_measurement_theta_min 2.40
_cell_volume 1867.02(11)
_computing_cell_refinement 'SAINT v8.37A (Bruker, 2015)'
_computing_data_reduction 'SAINT v8.37A (Bruker, 2015)'
_computing_molecular_graphics 'Olex2 (Dolomanov et al., 2009)'
_computing_publication_material 'Olex2 (Dolomanov et al., 2009)'
_computing_structure_refinement 'ShelXL (Sheldrick, 2015)'
_computing_structure_solution 'olex2.solve (Bourhis et al., 2015)'
_diffrn_ambient_temperature 100.15
_diffrn_measured_fraction_theta_full 0.959
_diffrn_measured_fraction_theta_max 0.959
_diffrn_measurement_device_type 'Bruker APEX-II CCD'
_diffrn_measurement_method '\f and \w scans'
_diffrn_radiation_type CuK\a
_diffrn_radiation_wavelength 1.54178
_diffrn_reflns_av_R_equivalents 0.0812
_diffrn_reflns_av_unetI/netI 0.0749
_diffrn_reflns_Laue_measured_fraction_full 0.959
_diffrn_reflns_Laue_measured_fraction_max 0.959
_diffrn_reflns_limit_h_max 10
_diffrn_reflns_limit_h_min -10
_diffrn_reflns_limit_k_max 13
_diffrn_reflns_limit_k_min -13
_diffrn_reflns_limit_l_max 22
_diffrn_reflns_limit_l_min -22
_diffrn_reflns_number 22339
_diffrn_reflns_point_group_measured_fraction_full 0.959
_diffrn_reflns_point_group_measured_fraction_max 0.959
_diffrn_reflns_theta_full 66.710
_diffrn_reflns_theta_max 66.710
_diffrn_reflns_theta_min 2.401
_diffrn_standards_number 0
_exptl_absorpt_coefficient_mu 5.132
_exptl_absorpt_correction_T_max 0.7528
_exptl_absorpt_correction_T_min 0.6110
_exptl_absorpt_correction_type multi-scan
_exptl_absorpt_process_details
'SADABS-2016/2 (Bruker,2016/2) was used for absorption correction. wR2(int) was 0.0951 before and 0.0654 after correction. The Ratio of minimum to maximum transmission is 0.8116. The \l/2 correction factor is Not present.'
_exptl_crystal_colour red
_exptl_crystal_colour_primary red
_exptl_crystal_density_diffrn 1.594
_exptl_crystal_description Prism
_exptl_crystal_F_000 912
_refine_diff_density_max 2.344
_refine_diff_density_min -0.994
_refine_diff_density_rms 0.143
_refine_ls_extinction_method none
_refine_ls_goodness_of_fit_ref 1.059
_refine_ls_hydrogen_treatment constr
_refine_ls_matrix_type full
_refine_ls_number_parameters 501
_refine_ls_number_reflns 6344
_refine_ls_number_restraints 0
_refine_ls_restrained_S_all 1.059
_refine_ls_R_factor_all 0.0880
_refine_ls_R_factor_gt 0.0692
_refine_ls_shift/su_max 0.002
_refine_ls_shift/su_mean 0.000
_refine_ls_structure_factor_coef Fsqd
_refine_ls_weighting_details 'w=1/[\s^2^(Fo^2^)+(0.0867P)^2^+8.9923P] where P=(Fo^2^+2Fc^2^)/3'
_refine_ls_weighting_scheme calc
_refine_ls_wR_factor_gt 0.1684
_refine_ls_wR_factor_ref 0.1793
_reflns_Friedel_coverage 0.000
_reflns_number_gt 5144
_reflns_number_total 6344
_reflns_threshold_expression 'I > 2\s(I)'
_cod_data_source_file ja0c02912_si_003.cif
_cod_data_source_block x1707006_1
_cod_database_code 4134904
_shelx_shelxl_version_number 2016/6
_shelx_space_group_comment
;
The symmetry employed for this shelxl refinement is uniquely defined
by the following loop, which should always be used as a source of
symmetry information in preference to the above space-group names.
They are only intended as comments.
;
_olex2_refinement_description
;
1. Fixed Uiso
 At 1.2 times of:
  All C(H) groups, All C(H,H) groups
 At 1.5 times of:
  All C(H,H,H) groups
2.a Secondary CH2 refined with riding coordinates:
 C3(H3A,H3B), C38(H38A,H38B)
2.b Aromatic/amide H refined with riding coordinates:
 C16(H16), C23(H23), C8(H8), C28(H28), C29(H29), C21(H21), C14(H14), C22(H22),
 C6(H6), C17(H17), C13(H13), C26(H26), C27(H27), C11(H11), C15(H15), C7(H7),
 C12(H12), C5(H5), C18(H18)
2.c Idealised Me refined as rotating group:
 C32(H32A,H32B,H32C), C30(H30A,H30B,H30C), C2(H2A,H2B,H2C), C35(H35A,H35B,
 H35C), C33(H33A,H33B,H33C)
;
_olex2_submission_special_instructions 'No special instructions were received'

loop_
_space_group_symop_operation_xyz
'x, y, z'
'-x, -y, -z'

loop_
_atom_site_label
_atom_site_type_symbol
_atom_site_fract_x
_atom_site_fract_y
_atom_site_fract_z
_atom_site_U_iso_or_equiv
_atom_site_adp_type
_atom_site_occupancy
_atom_site_site_symmetry_order
_atom_site_calc_flag
_atom_site_refinement_flags_posn
_atom_site_refinement_flags_adp
_atom_site_refinement_flags_occupancy
_atom_site_disorder_assembly
_atom_site_disorder_group
Ru1 Ru 0.21448(6) 0.68055(4) 0.14853(3) 0.01972(17) Uani 1 1 d . . . . .
Cl1 Cl 0.40174(18) 0.78520(14) 0.06398(9) 0.0262(4) Uani 1 1 d . . . . .
P1 P -0.2265(2) 1.08301(16) 0.30942(10) 0.0277(4) Uani 1 1 d . . . . .
F2 F -0.1556(6) 1.1693(4) 0.3503(3) 0.0425(11) Uani 1 1 d . . . . .
F1 F -0.2646(6) 1.0005(4) 0.3838(3) 0.0414(11) Uani 1 1 d . . . . .
F4 F -0.1895(5) 1.1646(4) 0.2347(2) 0.0347(10) Uani 1 1 d . . . . .
N1 N 0.0506(6) 0.5895(5) 0.2190(3) 0.0222(12) Uani 1 1 d . . . . .
F5 F -0.2967(5) 0.9981(4) 0.2671(3) 0.0409(11) Uani 1 1 d . . . . .
F6 F -0.0586(5) 1.0095(4) 0.2913(3) 0.0402(11) Uani 1 1 d . . . . .
N3 N 0.1887(6) 0.6088(5) 0.0615(3) 0.0201(11) Uani 1 1 d . . . . .
F3 F -0.3951(5) 1.1562(5) 0.3255(3) 0.0487(13) Uani 1 1 d . . . . .
N5 N 0.1282(7) 0.7714(5) 0.2945(3) 0.0251(13) Uani 1 1 d . . . . .
N4 N 0.0450(6) 0.8042(5) 0.1061(3) 0.0220(12) Uani 1 1 d . . . . .
N6 N 0.3771(7) 0.7772(5) 0.2605(3) 0.0263(13) Uani 1 1 d . . . . .
C16 C -0.1378(8) 0.9795(7) 0.0956(4) 0.0308(16) Uani 1 1 d . . . . .
H16 H -0.183449 1.051316 0.113656 0.037 Uiso 1 1 calc R . . . .
O2 O 0.1751(6) 1.2227(5) 0.1491(3) 0.0348(12) Uani 1 1 d . . . . .
C1 C 0.2466(8) 0.7500(6) 0.2371(4) 0.0223(14) Uani 1 1 d . . . . .
N2 N 0.3698(6) 0.5301(5) 0.1562(3) 0.0227(12) Uani 1 1 d . . . . .
C24 C 0.2828(8) 0.5094(6) 0.0450(4) 0.0236(14) Uani 1 1 d . . . . .
C25 C 0.3822(8) 0.4618(6) 0.0999(4) 0.0242(14) Uani 1 1 d . . . . .
C9 C 0.1797(8) 0.8111(6) 0.3514(4) 0.0250(15) Uani 1 1 d . . . . .
C3 C -0.0319(8) 0.7510(6) 0.2943(4) 0.0258(15) Uani 1 1 d . . . . .
H3A H -0.076965 0.808005 0.257372 0.031 Uiso 1 1 calc R . . . .
H3B H -0.095374 0.764857 0.342294 0.031 Uiso 1 1 calc R . . . .
C4 C -0.0434(7) 0.6317(6) 0.2786(4) 0.0252(15) Uani 1 1 d . . . . .
C23 C 0.2783(7) 0.4614(6) -0.0187(4) 0.0234(14) Uani 1 1 d . . . . .
H23 H 0.340960 0.390228 -0.030012 0.028 Uiso 1 1 calc R . . . .
C8 C 0.0360(8) 0.4811(6) 0.2067(4) 0.0256(15) Uani 1 1 d . . . . .
H8 H 0.101921 0.449435 0.166058 0.031 Uiso 1 1 calc R . . . .
C28 C 0.5396(8) 0.3799(7) 0.2132(5) 0.0316(17) Uani 1 1 d . . . . .
H28 H 0.590504 0.351705 0.253758 0.038 Uiso 1 1 calc R . . . .
C29 C 0.4487(8) 0.4871(6) 0.2107(4) 0.0262(15) Uani 1 1 d . . . . .
H29 H 0.441687 0.533017 0.249549 0.031 Uiso 1 1 calc R . . . .
O1 O 0.2060(12) 0.3402(8) 0.5234(4) 0.085(3) Uani 1 1 d . . . . .
C10 C 0.3390(9) 0.8132(6) 0.3291(4) 0.0292(16) Uani 1 1 d . . . . .
C21 C 0.0860(8) 0.6232(6) -0.0474(4) 0.0264(15) Uani 1 1 d . . . . .
H21 H 0.018837 0.663194 -0.079607 0.032 Uiso 1 1 calc R . . . .
C14 C 0.1024(9) 0.8466(7) 0.4180(4) 0.0334(17) Uani 1 1 d . . . . .
H14 H -0.006684 0.845296 0.432878 0.040 Uiso 1 1 calc R . . . .
C22 C 0.1798(8) 0.5207(6) -0.0647(4) 0.0248(15) Uani 1 1 d . . . . .
H22 H 0.176305 0.490785 -0.108860 0.030 Uiso 1 1 calc R . . . .
C6 C -0.1649(10) 0.4561(8) 0.3083(4) 0.0389(19) Uani 1 1 d . . . . .
H6 H -0.238985 0.411908 0.338176 0.047 Uiso 1 1 calc R . . . .
C20 C 0.0905(7) 0.6669(6) 0.0166(4) 0.0206(14) Uani 1 1 d . . . . .
C19 C 0.0028(8) 0.7740(6) 0.0446(4) 0.0243(14) Uani 1 1 d . . . . .
C31 C 0.2587(9) 1.1473(7) 0.1817(5) 0.0335(18) Uani 1 1 d . . . . .
C17 C -0.1840(9) 0.9456(7) 0.0366(4) 0.0324(17) Uani 1 1 d . . . . .
H17 H -0.264253 0.992485 0.014245 0.039 Uiso 1 1 calc R . . . .
C13 C 0.1932(10) 0.8843(7) 0.4617(5) 0.0381(19) Uani 1 1 d . . . . .
H13 H 0.145487 0.909133 0.507636 0.046 Uiso 1 1 calc R . . . .
C26 C 0.4751(7) 0.3556(6) 0.0989(4) 0.0239(14) Uani 1 1 d . . . . .
H26 H 0.483906 0.311209 0.059114 0.029 Uiso 1 1 calc R . . . .
C27 C 0.5554(8) 0.3136(6) 0.1555(4) 0.0294(16) Uani 1 1 d . . . . .
H27 H 0.620474 0.240722 0.155000 0.035 Uiso 1 1 calc R . . . .
C11 C 0.4294(9) 0.8528(7) 0.3721(4) 0.0308(16) Uani 1 1 d . . . . .
H11 H 0.537705 0.856944 0.356492 0.037 Uiso 1 1 calc R . . . .
C32 C 0.3765(10) 1.0623(8) 0.1410(6) 0.047(2) Uani 1 1 d . . . . .
H32A H 0.332457 0.990015 0.142071 0.071 Uiso 1 1 calc GR . . . .
H32B H 0.470573 1.045912 0.163835 0.071 Uiso 1 1 calc GR . . . .
H32C H 0.403803 1.095433 0.090539 0.071 Uiso 1 1 calc GR . . . .
C30 C 0.2471(10) 1.1381(9) 0.2617(5) 0.046(2) Uani 1 1 d . . . . .
H30A H 0.163531 1.196933 0.281368 0.069 Uiso 1 1 calc GR . . . .
H30B H 0.346582 1.150967 0.273862 0.069 Uiso 1 1 calc GR . . . .
H30C H 0.223503 1.060421 0.282666 0.069 Uiso 1 1 calc GR . . . .
C15 C -0.0239(8) 0.9078(6) 0.1285(4) 0.0250(15) Uani 1 1 d . . . . .
H15 H 0.007546 0.932765 0.169057 0.030 Uiso 1 1 calc R . . . .
C7 C -0.0675(8) 0.4133(7) 0.2488(4) 0.0302(16) Uani 1 1 d . . . . .
H7 H -0.072083 0.337450 0.237054 0.036 Uiso 1 1 calc R . . . .
C12 C 0.3521(10) 0.8859(8) 0.4390(5) 0.0392(19) Uani 1 1 d . . . . .
H12 H 0.410815 0.910732 0.470537 0.047 Uiso 1 1 calc R . . . .
C5 C -0.1494(9) 0.5675(7) 0.3226(4) 0.0311(16) Uani 1 1 d . . . . .
H5 H -0.213367 0.599616 0.363512 0.037 Uiso 1 1 calc R . . . .
C18 C -0.1123(8) 0.8426(6) 0.0103(4) 0.0250(15) Uani 1 1 d . . . . .
H18 H -0.141388 0.818697 -0.031096 0.030 Uiso 1 1 calc R . . . .
C34 C 0.2146(15) 0.3065(11) 0.4643(6) 0.065(3) Uani 1 1 d . . . . .
C2 C 0.5366(8) 0.7610(7) 0.2214(5) 0.0325(17) Uani 1 1 d . . . . .
H2A H 0.598235 0.697169 0.247207 0.049 Uiso 1 1 calc GR . . . .
H2B H 0.583046 0.832757 0.218574 0.049 Uiso 1 1 calc GR . . . .
H2C H 0.535917 0.742130 0.172280 0.049 Uiso 1 1 calc GR . . . .
C35 C 0.2743(12) 0.1864(10) 0.4504(6) 0.059(3) Uani 1 1 d . . . . .
H35A H 0.368504 0.185220 0.413352 0.088 Uiso 1 1 calc GR . . . .
H35B H 0.194571 0.152047 0.433177 0.088 Uiso 1 1 calc GR . . . .
H35C H 0.299964 0.141406 0.495390 0.088 Uiso 1 1 calc GR . . . .
O36 O 0.4644(19) 0.491(2) 0.3821(8) 0.203(10) Uani 1 1 d . . . . .
C38 C 0.386(3) 0.5895(13) 0.4997(11) 0.167(12) Uani 1 1 d . . . . .
H38A H 0.275914 0.583515 0.521581 0.201 Uiso 1 1 calc R . . . .
H38B H 0.403720 0.670047 0.480376 0.201 Uiso 1 1 calc R . . . .
C37 C 0.469(3) 0.492(2) 0.4494(10) 0.138(8) Uani 1 1 d . . . . .
C33 C 0.166(4) 0.3851(17) 0.4018(11) 0.25(2) Uani 1 1 d . . . . .
H33A H 0.062150 0.371085 0.395061 0.382 Uiso 1 1 calc GR . . . .
H33B H 0.241255 0.370023 0.357793 0.382 Uiso 1 1 calc GR . . . .
H33C H 0.160906 0.466127 0.411154 0.382 Uiso 1 1 calc GR . . . .

loop_
_atom_site_aniso_label
_atom_site_aniso_U_11
_atom_site_aniso_U_22
_atom_site_aniso_U_33
_atom_site_aniso_U_23
_atom_site_aniso_U_13
_atom_site_aniso_U_12
Ru1 0.0162(2) 0.0157(3) 0.0283(3) -0.0087(2) -0.00353(18) 0.00014(17)
Cl1 0.0233(8) 0.0190(8) 0.0359(9) -0.0084(7) 0.0001(6) -0.0032(6)
P1 0.0260(9) 0.0234(10) 0.0355(10) -0.0091(8) -0.0064(7) -0.0020(7)
F2 0.059(3) 0.033(3) 0.042(3) -0.013(2) -0.010(2) -0.016(2)
F1 0.050(3) 0.036(3) 0.041(3) -0.002(2) -0.009(2) -0.016(2)
F4 0.030(2) 0.034(3) 0.039(2) -0.004(2) -0.0060(18) -0.0029(18)
N1 0.016(3) 0.026(3) 0.026(3) -0.007(3) -0.004(2) -0.003(2)
F5 0.040(3) 0.041(3) 0.048(3) -0.011(2) -0.012(2) -0.014(2)
F6 0.033(2) 0.026(2) 0.065(3) -0.016(2) -0.015(2) 0.0038(18)
N3 0.023(3) 0.010(3) 0.026(3) -0.002(2) -0.003(2) -0.003(2)
F3 0.033(3) 0.045(3) 0.059(3) -0.004(3) 0.004(2) 0.008(2)
N5 0.026(3) 0.020(3) 0.032(3) -0.015(3) -0.006(2) -0.003(2)
N4 0.022(3) 0.019(3) 0.026(3) -0.007(2) -0.002(2) -0.005(2)
N6 0.025(3) 0.019(3) 0.040(3) -0.012(3) -0.010(3) -0.004(2)
C16 0.028(4) 0.025(4) 0.037(4) -0.011(3) -0.003(3) 0.004(3)
O2 0.033(3) 0.029(3) 0.046(3) -0.009(3) -0.016(2) 0.002(2)
C1 0.023(3) 0.016(3) 0.029(3) -0.005(3) -0.009(3) 0.002(2)
N2 0.022(3) 0.017(3) 0.031(3) -0.005(2) -0.005(2) -0.007(2)
C24 0.020(3) 0.017(4) 0.036(4) -0.006(3) -0.003(3) -0.006(2)
C25 0.020(3) 0.021(4) 0.031(4) -0.008(3) -0.001(3) -0.003(3)
C9 0.026(3) 0.015(3) 0.037(4) -0.009(3) -0.009(3) -0.004(3)
C3 0.020(3) 0.025(4) 0.034(4) -0.012(3) -0.003(3) -0.001(3)
C4 0.018(3) 0.022(4) 0.037(4) -0.010(3) -0.007(3) 0.001(3)
C23 0.019(3) 0.016(3) 0.037(4) -0.013(3) -0.001(3) -0.002(2)
C8 0.025(3) 0.024(4) 0.031(4) -0.010(3) -0.008(3) -0.004(3)
C28 0.022(3) 0.024(4) 0.050(5) -0.006(4) -0.013(3) 0.002(3)
C29 0.024(3) 0.018(4) 0.039(4) -0.005(3) -0.007(3) -0.003(3)
O1 0.136(8) 0.074(6) 0.050(4) -0.024(4) -0.017(5) -0.018(5)
C10 0.031(4) 0.016(4) 0.045(4) -0.006(3) -0.017(3) -0.002(3)
C21 0.022(3) 0.023(4) 0.034(4) -0.007(3) -0.004(3) -0.001(3)
C14 0.038(4) 0.032(4) 0.034(4) -0.007(3) -0.009(3) -0.009(3)
C22 0.023(3) 0.020(4) 0.035(4) -0.011(3) -0.004(3) -0.007(3)
C6 0.038(4) 0.042(5) 0.037(4) -0.006(4) 0.007(3) -0.019(4)
C20 0.015(3) 0.015(3) 0.032(4) -0.004(3) -0.005(3) -0.002(2)
C19 0.026(3) 0.017(4) 0.031(4) -0.004(3) -0.004(3) -0.003(3)
C31 0.027(4) 0.027(4) 0.052(5) -0.007(4) -0.014(3) -0.010(3)
C17 0.027(4) 0.030(4) 0.039(4) -0.008(3) -0.009(3) 0.007(3)
C13 0.049(5) 0.031(5) 0.038(4) -0.012(4) -0.013(4) -0.006(4)
C26 0.018(3) 0.017(3) 0.037(4) -0.008(3) -0.002(3) -0.005(2)
C27 0.018(3) 0.023(4) 0.047(4) -0.010(3) -0.001(3) -0.001(3)
C11 0.029(4) 0.025(4) 0.044(4) -0.012(3) -0.013(3) -0.007(3)
C32 0.040(5) 0.028(5) 0.078(7) -0.013(5) -0.019(4) 0.000(3)
C30 0.036(4) 0.057(6) 0.046(5) -0.002(4) -0.013(4) -0.008(4)
C15 0.021(3) 0.016(3) 0.038(4) -0.011(3) 0.000(3) -0.001(2)
C7 0.029(4) 0.031(4) 0.033(4) -0.008(3) -0.004(3) -0.009(3)
C12 0.047(5) 0.036(5) 0.042(4) -0.014(4) -0.020(4) -0.007(4)
C5 0.033(4) 0.031(4) 0.031(4) -0.010(3) -0.001(3) -0.009(3)
C18 0.021(3) 0.024(4) 0.030(4) -0.005(3) -0.006(3) -0.002(3)
C34 0.089(8) 0.064(8) 0.050(6) -0.021(6) -0.026(6) -0.003(6)
C2 0.018(3) 0.027(4) 0.053(5) -0.015(4) 0.000(3) -0.005(3)
C35 0.048(6) 0.068(7) 0.053(6) -0.010(5) 0.002(4) 0.006(5)
O36 0.138(13) 0.35(3) 0.100(10) -0.054(14) -0.022(9) 0.051(15)
C38 0.21(2) 0.051(9) 0.151(16) 0.056(11) 0.109(16) 0.052(11)
C37 0.137(17) 0.19(2) 0.087(12) -0.058(14) 0.020(11) -0.043(16)
C33 0.58(6) 0.072(13) 0.129(17) -0.032(13) -0.20(3) 0.08(2)

loop_
_atom_type_symbol
_atom_type_description
_atom_type_scat_dispersion_real
_atom_type_scat_dispersion_imag
_atom_type_scat_source
C C 0.0181 0.0091 'International Tables Vol C Tables 4.2.6.8 and 6.1.1.4'
H H 0.0000 0.0000 'International Tables Vol C Tables 4.2.6.8 and 6.1.1.4'
Cl Cl 0.3639 0.7018 'International Tables Vol C Tables 4.2.6.8 and 6.1.1.4'
F F 0.0727 0.0534 'International Tables Vol C Tables 4.2.6.8 and 6.1.1.4'
N N 0.0311 0.0180 'International Tables Vol C Tables 4.2.6.8 and 6.1.1.4'
O O 0.0492 0.0322 'International Tables Vol C Tables 4.2.6.8 and 6.1.1.4'
P P 0.2955 0.4335 'International Tables Vol C Tables 4.2.6.8 and 6.1.1.4'
Ru Ru 0.0552 3.2960 'International Tables Vol C Tables 4.2.6.8 and 6.1.1.4'

loop_
_geom_angle_atom_site_label_1
_geom_angle_atom_site_label_2
_geom_angle_atom_site_label_3
_geom_angle
_geom_angle_site_symmetry_1
_geom_angle_site_symmetry_3
_geom_angle_publ_flag
N1 Ru1 Cl1 178.45(15) . . ?
N1 Ru1 N4 94.2(2) . . ?
N3 Ru1 Cl1 84.80(16) . . ?
N3 Ru1 N1 93.7(2) . . ?
N3 Ru1 N4 78.6(2) . . ?
N3 Ru1 C1 178.3(2) . . ?
N3 Ru1 N2 79.3(2) . . ?
N4 Ru1 Cl1 85.01(16) . . ?
C1 Ru1 Cl1 94.9(2) . . ?
C1 Ru1 N1 86.6(2) . . ?
C1 Ru1 N4 103.0(2) . . ?
C1 Ru1 N2 99.1(2) . . ?
N2 Ru1 Cl1 93.37(16) . . ?
N2 Ru1 N1 86.8(2) . . ?
N2 Ru1 N4 157.9(2) . . ?
F2 P1 F1 91.2(3) . . ?
F2 P1 F4 89.5(3) . . ?
F2 P1 F5 178.9(3) . . ?
F4 P1 F1 179.3(3) . . ?
F4 P1 F5 89.5(3) . . ?
F5 P1 F1 89.9(3) . . ?
F6 P1 F2 90.6(3) . . ?
F6 P1 F1 90.8(3) . . ?
F6 P1 F4 89.3(3) . . ?
F6 P1 F5 89.3(3) . . ?
F3 P1 F2 90.4(3) . . ?
F3 P1 F1 90.1(3) . . ?
F3 P1 F4 89.8(3) . . ?
F3 P1 F5 89.6(3) . . ?
F3 P1 F6 178.6(3) . . ?
C4 N1 Ru1 124.4(5) . . ?
C8 N1 Ru1 119.2(5) . . ?
C8 N1 C4 116.5(6) . . ?
C24 N3 Ru1 118.3(5) . . ?
C24 N3 C20 121.9(6) . . ?
C20 N3 Ru1 119.4(4) . . ?
C1 N5 C9 112.5(6) . . ?
C1 N5 C3 122.2(5) . . ?
C9 N5 C3 125.3(6) . . ?
C19 N4 Ru1 113.3(4) . . ?
C15 N4 Ru1 130.1(5) . . ?
C15 N4 C19 116.5(6) . . ?
C1 N6 C2 125.5(6) . . ?
C10 N6 C1 111.2(6) . . ?
C10 N6 C2 123.1(6) . . ?
C17 C16 C15 119.2(7) . . ?
N5 C1 Ru1 122.5(5) . . ?
N5 C1 N6 103.4(6) . . ?
N6 C1 Ru1 133.8(5) . . ?
C25 N2 Ru1 114.2(4) . . ?
C29 N2 Ru1 128.2(5) . . ?
C29 N2 C25 117.3(6) . . ?
N3 C24 C25 113.3(6) . . ?
N3 C24 C23 120.3(6) . . ?
C23 C24 C25 126.4(6) . . ?
N2 C25 C24 114.7(6) . . ?
C26 C25 N2 121.5(6) . . ?
C26 C25 C24 123.8(6) . . ?
N5 C9 C14 132.6(7) . . ?
C10 C9 N5 105.3(6) . . ?
C10 C9 C14 122.0(7) . . ?
N5 C3 C4 113.5(5) . . ?
N1 C4 C3 118.4(6) . . ?
N1 C4 C5 121.5(6) . . ?
C5 C4 C3 120.1(6) . . ?
C22 C23 C24 117.9(6) . . ?
N1 C8 C7 124.4(7) . . ?
C29 C28 C27 118.9(7) . . ?
N2 C29 C28 123.4(7) . . ?
N6 C10 C9 107.5(6) . . ?
N6 C10 C11 131.0(7) . . ?
C9 C10 C11 121.3(7) . . ?
C20 C21 C22 119.7(7) . . ?
C9 C14 C13 116.7(7) . . ?
C23 C22 C21 121.0(6) . . ?
C7 C6 C5 116.8(7) . . ?
N3 C20 C21 119.1(6) . . ?
N3 C20 C19 112.5(6) . . ?
C21 C20 C19 128.4(6) . . ?
N4 C19 C20 115.8(6) . . ?
N4 C19 C18 121.8(6) . . ?
C18 C19 C20 122.3(6) . . ?
O2 C31 C32 120.5(8) . . ?
O2 C31 C30 121.5(8) . . ?
C30 C31 C32 118.0(8) . . ?
C16 C17 C18 119.1(7) . . ?
C12 C13 C14 120.8(8) . . ?
C25 C26 C27 120.0(7) . . ?
C26 C27 C28 118.9(7) . . ?
C12 C11 C10 116.3(7) . . ?
N4 C15 C16 123.5(7) . . ?
C8 C7 C6 119.5(7) . . ?
C13 C12 C11 122.8(7) . . ?
C4 C5 C6 121.3(7) . . ?
C17 C18 C19 119.7(7) . . ?
O1 C34 C35 122.2(11) . . ?
O1 C34 C33 121.8(13) . . ?
C35 C34 C33 116.0(11) . . ?
C37 C38 C37 76.9(14) . 2_666 ?
O36 C37 C38 127(3) . . ?
O36 C37 C38 127(2) . 2_666 ?
C38 C37 C38 103.1(14) . 2_666 ?

loop_
_geom_bond_atom_site_label_1
_geom_bond_atom_site_label_2
_geom_bond_distance
_geom_bond_site_symmetry_2
_geom_bond_publ_flag
Ru1 Cl1 2.4293(17) . ?
Ru1 N1 2.093(6) . ?
Ru1 N3 1.997(5) . ?
Ru1 N4 2.098(6) . ?
Ru1 C1 2.029(7) . ?
Ru1 N2 2.059(6) . ?
P1 F2 1.603(4) . ?
P1 F1 1.607(5) . ?
P1 F4 1.605(5) . ?
P1 F5 1.605(4) . ?
P1 F6 1.590(5) . ?
P1 F3 1.590(5) . ?
N1 C4 1.366(9) . ?
N1 C8 1.347(9) . ?
N3 C24 1.354(9) . ?
N3 C20 1.361(9) . ?
N5 C1 1.375(9) . ?
N5 C9 1.391(8) . ?
N5 C3 1.463(8) . ?
N4 C19 1.380(9) . ?
N4 C15 1.351(9) . ?
N6 C1 1.392(8) . ?
N6 C10 1.377(10) . ?
N6 C2 1.455(9) . ?
C16 C17 1.371(11) . ?
C16 C15 1.384(11) . ?
O2 C31 1.231(10) . ?
N2 C25 1.386(9) . ?
N2 C29 1.341(9) . ?
C24 C25 1.472(10) . ?
C24 C23 1.398(9) . ?
C25 C26 1.377(10) . ?
C9 C10 1.389(10) . ?
C9 C14 1.394(11) . ?
C3 C4 1.486(9) . ?
C4 C5 1.375(10) . ?
C23 C22 1.381(10) . ?
C8 C7 1.372(10) . ?
C28 C29 1.378(10) . ?
C28 C27 1.390(11) . ?
O1 C34 1.213(12) . ?
C10 C11 1.394(10) . ?
C21 C22 1.385(10) . ?
C21 C20 1.379(10) . ?
C14 C13 1.396(10) . ?
C6 C7 1.380(11) . ?
C6 C5 1.395(11) . ?
C20 C19 1.472(9) . ?
C19 C18 1.390(10) . ?
C31 C32 1.494(12) . ?
C31 C30 1.481(12) . ?
C17 C18 1.378(10) . ?
C13 C12 1.385(12) . ?
C26 C27 1.379(11) . ?
C11 C12 1.391(11) . ?
C34 C35 1.461(15) . ?
C34 C33 1.481(19) . ?
O36 C37 1.27(2) . ?
C38 C37 1.81(3) 2_666 ?
C38 C37 1.58(2) . ?
